data_2020609
loop_
_publ_author_name
'Green, William L.'
'Sirianni, Eric R.'
'Yap, Glenn P. A.'
'Riordan, Charles G.'

_publ_section_title
;
 Steric and electronic factor comparisons in
 hydrotris(3-phenylpyrazolyl)borate nickel(II) aryloxides
;
_journal_coeditor_code FO3002
_journal_issue 11
_journal_name_full 'Acta Crystallographica Section C'
_journal_page_first 791
_journal_page_last 796
_journal_paper_doi 10.1107/S2053229616001789
_journal_volume 72
_journal_year 2016
_chemical_formula_iupac '[Ni (C27 H22 B N6) (C8 H9 O)]'
_chemical_formula_moiety 'C35 H31 B N6 Ni O'
_chemical_formula_sum 'C35 H31 B N6 Ni O'
_chemical_formula_weight 621.18
_chemical_name_systematic (2,6-Dimethylphenolato-\k<i>O</i>)[hydrotris(3-phenylpyrazolyl-\k<i>N</i>^2^)borato]nickel(II)
_space_group_crystal_system triclinic
_space_group_IT_number 2
_space_group_name_Hall '-P 1'
_space_group_name_H-M_alt 'P -1'
_symmetry_space_group_name_Hall '-P 1'
_symmetry_space_group_name_H-M 'P -1'
_atom_sites_solution_hydrogens mixed
_atom_sites_solution_primary direct
_atom_sites_solution_secondary difmap
_audit_creation_method SHELXL-2014/7
_cell_angle_alpha 91.698(6)
_cell_angle_beta 93.037(4)
_cell_angle_gamma 119.345(3)
_cell_formula_units_Z 4
_cell_length_a 11.690(3)
_cell_length_b 11.844(4)
_cell_length_c 25.618(6)
_cell_measurement_reflns_used 956
_cell_measurement_temperature 200(2)
_cell_measurement_theta_max 22.85
_cell_measurement_theta_min 2.46
_cell_volume 3081.2(15)
_computing_cell_refinement
;
SAINT (Bruker, 2002)
;
_computing_data_collection
;
SMART (Bruker, 2002)
;
_computing_data_reduction
;
SAINT (Bruker, 2002)
;
_computing_molecular_graphics
;
SHELXTL (Bruker, 2002)
;
_computing_publication_material
;
Mercury (Macrae <i>et al.</i>,  2008)
;
_computing_structure_refinement
;
SHELXL2014 (Sheldrick, 2015)
;
_computing_structure_solution
;
SHELXS97 (Sheldrick, 2008)
;
_diffrn_ambient_temperature 200(2)
_diffrn_detector_area_resol_mean 836.6
_diffrn_measured_fraction_theta_full 1.000
_diffrn_measured_fraction_theta_max 0.993
_diffrn_measurement_device_type 'Bruker AXS Apex'
_diffrn_measurement_method 'phi and omega scans'
_diffrn_radiation_type MoK\a
_diffrn_radiation_wavelength 0.71073
_diffrn_reflns_av_R_equivalents 0.0370
_diffrn_reflns_limit_h_max 15
_diffrn_reflns_limit_h_min -15
_diffrn_reflns_limit_k_max 15
_diffrn_reflns_limit_k_min -15
_diffrn_reflns_limit_l_max 34
_diffrn_reflns_limit_l_min -34
_diffrn_reflns_number 41586
_diffrn_reflns_theta_full 25.242
_diffrn_reflns_theta_max 28.331
_diffrn_reflns_theta_min 0.798
_exptl_absorpt_coefficient_mu 0.668
_exptl_absorpt_correction_T_max 0.8620
_exptl_absorpt_correction_T_min 0.8002
_exptl_absorpt_correction_type multi-scan
_exptl_absorpt_process_details
;
(SADABS; Bruker, 2002)
;
_exptl_crystal_colour red
_exptl_crystal_density_diffrn 1.339
_exptl_crystal_density_method 'not measured'
_exptl_crystal_description block
_exptl_crystal_F_000 1296
_exptl_crystal_size_max 0.349
_exptl_crystal_size_mid 0.307
_exptl_crystal_size_min 0.229
_refine_diff_density_max 0.587
_refine_diff_density_min -0.220
_refine_ls_extinction_method none
_refine_ls_goodness_of_fit_ref 1.026
_refine_ls_hydrogen_treatment mixed
_refine_ls_matrix_type full
_refine_ls_number_parameters 803
_refine_ls_number_reflns 15266
_refine_ls_number_restraints 0
_refine_ls_restrained_S_all 1.026
_refine_ls_R_factor_all 0.0688
_refine_ls_R_factor_gt 0.0446
_refine_ls_shift/su_max 0.001
_refine_ls_shift/su_mean 0.000
_refine_ls_structure_factor_coef Fsqd
_refine_ls_weighting_details 'w=1/[\s^2^(Fo^2^)+(0.0556P)^2^+0.0842P] where P=(Fo^2^+2Fc^2^)/3'
_refine_ls_weighting_scheme calc
_refine_ls_wR_factor_gt 0.1032
_refine_ls_wR_factor_ref 0.1147
_reflns_number_gt 10889
_reflns_number_total 15266
_reflns_threshold_expression 'I > 2\s(I)'
_cod_data_source_file fo3002sup1.cif
_cod_data_source_block cpd4
_cod_depositor_comments 'Adding full bibliography for 2020609--2020613.cif.'
_cod_original_cell_volume 3081.1(14)
_cod_database_code 2020609
_cod_database_fobs_code 2020609
_shelx_space_group_comment
;
The symmetry employed for this shelxl refinement is uniquely defined
by the following loop, which should always be used as a source of
symmetry information in preference to the above space-group names.
They are only intended as comments.
;
_shelx_estimated_absorpt_t_min 0.800
_shelx_estimated_absorpt_t_max 0.862

loop_
_space_group_symop_operation_xyz
'x, y, z'
'-x, -y, -z'

loop_
_atom_site_type_symbol
_atom_site_label
_atom_site_fract_x
_atom_site_fract_y
_atom_site_fract_z
_atom_site_U_iso_or_equiv
_atom_site_adp_type
_atom_site_calc_flag
_atom_site_occupancy
Ni Ni1 0.20266(2) 0.28872(2) 0.32572(2) 0.03260(8) Uani d 1
Ni Ni2 0.86128(2) 0.60993(2) 0.17419(2) 0.03443(8) Uani d 1
B B1 0.1845(2) 0.2384(2) 0.20859(9) 0.0384(5) Uani d 1
H H1 0.181(2) 0.218(2) 0.1661(8) 0.046 Uiso d 1
B B2 0.8734(3) 0.5966(3) 0.29189(10) 0.0426(6) Uani d 1
H H2 0.880(2) 0.594(2) 0.3339(9) 0.051 Uiso d 1
O O1 0.20652(14) 0.32746(14) 0.39496(5) 0.0416(3) Uani d 1
O O2 0.87624(15) 0.63848(15) 0.10522(5) 0.0452(4) Uani d 1
N N1 0.04499(15) 0.25329(15) 0.27724(6) 0.0331(4) Uani d 1
N N2 0.06216(16) 0.24227(16) 0.22510(6) 0.0359(4) Uani d 1
N N3 0.22433(15) 0.14592(16) 0.29091(6) 0.0351(4) Uani d 1
N N4 0.19584(15) 0.13105(16) 0.23782(6) 0.0366(4) Uani d 1
N N5 0.33299(15) 0.41053(16) 0.27808(6) 0.0350(4) Uani d 1
N N6 0.30608(16) 0.36958(17) 0.22620(6) 0.0368(4) Uani d 1
N N7 0.84815(16) 0.73652(15) 0.22477(6) 0.0358(4) Uani d 1
N N8 0.86444(17) 0.71676(16) 0.27651(6) 0.0390(4) Uani d 1
N N9 1.01163(16) 0.61204(16) 0.21720(7) 0.0384(4) Uani d 1
N N10 0.99749(17) 0.60529(17) 0.26993(7) 0.0410(4) Uani d 1
N N11 0.73711(16) 0.45452(16) 0.21196(6) 0.0365(4) Uani d 1
N N12 0.75231(17) 0.47488(17) 0.26530(7) 0.0400(4) Uani d 1
C C1 -0.07449(19) 0.24463(19) 0.27892(8) 0.0349(4) Uani d 1
C C2 -0.1307(2) 0.2301(2) 0.22814(9) 0.0441(5) Uani d 1
H H2A -0.2137 0.2225 0.2180 0.053 Uiso calc 1
C C3 -0.0418(2) 0.2291(2) 0.19582(8) 0.0422(5) Uani d 1
H H3A -0.0524 0.2204 0.1586 0.051 Uiso calc 1
C C4 -0.0712(2) 0.3229(2) 0.37148(8) 0.0413(5) Uani d 1
H H4A 0.0192 0.3856 0.3708 0.050 Uiso calc 1
C C5 -0.1359(2) 0.3146(2) 0.41662(9) 0.0508(6) Uani d 1
H H5A -0.0894 0.3703 0.4468 0.061 Uiso calc 1
C C6 -0.2678(2) 0.2250(3) 0.41714(10) 0.0559(6) Uani d 1
H H6A -0.3124 0.2199 0.4477 0.067 Uiso calc 1
C C7 -0.3352(2) 0.1434(2) 0.37388(10) 0.0551(6) Uani d 1
H H7A -0.4260 0.0820 0.3745 0.066 Uiso calc 1
C C8 -0.2709(2) 0.1504(2) 0.32945(9) 0.0467(5) Uani d 1
H H8A -0.3179 0.0931 0.2997 0.056 Uiso calc 1
C C9 -0.13748(19) 0.24073(19) 0.32764(8) 0.0370(5) Uani d 1
C C10 0.24211(19) 0.04679(19) 0.30469(8) 0.0372(5) Uani d 1
C C11 0.2209(2) -0.0347(2) 0.26032(9) 0.0451(5) Uani d 1
H H11A 0.2251 -0.1128 0.2588 0.054 Uiso calc 1
C C12 0.1927(2) 0.0221(2) 0.21941(9) 0.0441(5) Uani d 1
H H12A 0.1740 -0.0103 0.1838 0.053 Uiso calc 1
C C13 0.2652(3) -0.0808(2) 0.37587(11) 0.0623(7) Uani d 1
H H13A 0.2230 -0.1563 0.3526 0.075 Uiso calc 1
C C14 0.3060(3) -0.0893(3) 0.42650(13) 0.0811(9) Uani d 1
H H14A 0.2913 -0.1709 0.4375 0.097 Uiso calc 1
C C15 0.3666(3) 0.0165(3) 0.46085(11) 0.0672(8) Uani d 1
H H15A 0.3931 0.0089 0.4957 0.081 Uiso calc 1
C C16 0.3890(2) 0.1341(3) 0.44457(10) 0.0565(6) Uani d 1
H H16A 0.4318 0.2091 0.4681 0.068 Uiso calc 1
C C17 0.3492(2) 0.1438(2) 0.39382(9) 0.0468(5) Uani d 1
H H17A 0.3664 0.2263 0.3829 0.056 Uiso calc 1
C C18 0.28538(19) 0.0371(2) 0.35870(8) 0.0396(5) Uani d 1
C C19 0.44165(19) 0.5283(2) 0.28161(8) 0.0383(5) Uani d 1
C C20 0.4826(2) 0.5630(2) 0.23154(9) 0.0468(5) Uani d 1
H H20A 0.5562 0.6412 0.2226 0.056 Uiso calc 1
C C21 0.3948(2) 0.4611(2) 0.19791(9) 0.0441(5) Uani d 1
H H21A 0.3966 0.4562 0.1609 0.053 Uiso calc 1
C C22 0.5454(2) 0.7315(2) 0.33961(11) 0.0606(7) Uani d 1
H H22A 0.5260 0.7747 0.3128 0.073 Uiso calc 1
C C23 0.6141(3) 0.7996(3) 0.38590(14) 0.0766(9) Uani d 1
H H23A 0.6419 0.8895 0.3905 0.092 Uiso calc 1
C C24 0.6428(3) 0.7403(3) 0.42499(12) 0.0747(9) Uani d 1
H H24A 0.6920 0.7887 0.4563 0.090 Uiso calc 1
C C25 0.6005(3) 0.6102(3) 0.41901(11) 0.0688(8) Uani d 1
H H25A 0.6183 0.5678 0.4466 0.083 Uiso calc 1
C C26 0.5315(2) 0.5400(2) 0.37277(9) 0.0515(6) Uani d 1
H H26A 0.5027 0.4497 0.3689 0.062 Uiso calc 1
C C27 0.50444(19) 0.6002(2) 0.33229(9) 0.0403(5) Uani d 1
C C28 0.1812(2) 0.4062(2) 0.47676(9) 0.0462(5) Uani d 1
C C29 0.1214(2) 0.3801(3) 0.52394(9) 0.0538(6) Uani d 1
H H29A 0.1453 0.4494 0.5495 0.065 Uiso calc 1
C C30 0.0287(3) 0.2565(3) 0.53431(9) 0.0551(6) Uani d 1
H H30A -0.0101 0.2404 0.5669 0.066 Uiso calc 1
C C31 -0.0076(2) 0.1560(2) 0.49718(9) 0.0491(6) Uani d 1
H H31A -0.0734 0.0711 0.5042 0.059 Uiso calc 1
C C32 0.0498(2) 0.1760(2) 0.44977(8) 0.0396(5) Uani d 1
C C33 0.1473(2) 0.3026(2) 0.43997(7) 0.0369(5) Uani d 1
C C34 0.2781(3) 0.5414(3) 0.46431(11) 0.0676(8) Uani d 1
H H34A 0.2458 0.5635 0.4323 0.101 Uiso calc 1
H H34B 0.3631 0.5470 0.4591 0.101 Uiso calc 1
H H34C 0.2887 0.6023 0.4934 0.101 Uiso calc 1
C C35 0.0046(2) 0.0676(2) 0.40838(9) 0.0458(5) Uani d 1
H H35A -0.0692 -0.0111 0.4202 0.069 Uiso calc 1
H H35B 0.0773 0.0513 0.4020 0.069 Uiso calc 1
H H35C -0.0238 0.0917 0.3759 0.069 Uiso calc 1
C C36 0.83147(19) 0.84080(19) 0.22426(8) 0.0375(5) Uani d 1
C C37 0.8392(2) 0.8885(2) 0.27548(9) 0.0465(5) Uani d 1
H H37A 0.8316 0.9618 0.2863 0.056 Uiso calc 1
C C38 0.8597(2) 0.8079(2) 0.30682(9) 0.0463(5) Uani d 1
H H38A 0.8692 0.8154 0.3440 0.056 Uiso calc 1
C C39 0.7013(2) 0.9221(2) 0.17510(10) 0.0506(6) Uani d 1
H H39A 0.6532 0.9110 0.2051 0.061 Uiso calc 1
C C40 0.6720(2) 0.9706(2) 0.13092(11) 0.0569(7) Uani d 1
H H40A 0.6049 0.9938 0.1309 0.068 Uiso calc 1
C C41 0.7397(3) 0.9850(2) 0.08733(11) 0.0591(7) Uani d 1
H H41A 0.7186 1.0174 0.0570 0.071 Uiso calc 1
C C42 0.8385(3) 0.9529(2) 0.08718(10) 0.0534(6) Uani d 1
H H42A 0.8848 0.9628 0.0568 0.064 Uiso calc 1
C C43 0.8700(2) 0.90620(19) 0.13157(8) 0.0426(5) Uani d 1
H H43A 0.9390 0.8856 0.1316 0.051 Uiso calc 1
C C44 0.8014(2) 0.88934(19) 0.17599(8) 0.0390(5) Uani d 1
C C45 1.1274(2) 0.6172(2) 0.20979(9) 0.0428(5) Uani d 1
C C46 1.1873(2) 0.6154(2) 0.25811(10) 0.0526(6) Uani d 1
H H46A 1.2701 0.6194 0.2644 0.063 Uiso calc 1
C C47 1.1026(2) 0.6067(2) 0.29433(10) 0.0484(6) Uani d 1
H H47A 1.1158 0.6023 0.3310 0.058 Uiso calc 1
C C48 1.3022(2) 0.6918(3) 0.14700(11) 0.0601(7) Uani d 1
H H48A 1.3624 0.7547 0.1731 0.072 Uiso calc 1
C C49 1.3450(3) 0.6789(3) 0.09911(13) 0.0720(8) Uani d 1
H H49A 1.4342 0.7339 0.0923 0.086 Uiso calc 1
C C50 1.2609(3) 0.5883(3) 0.06176(12) 0.0726(8) Uani d 1
H H50A 1.2917 0.5780 0.0293 0.087 Uiso calc 1
C C51 1.1317(3) 0.5119(3) 0.07097(12) 0.0740(8) Uani d 1
H H51A 1.0723 0.4501 0.0445 0.089 Uiso calc 1
C C52 1.0867(3) 0.5238(2) 0.11837(11) 0.0606(7) Uani d 1
H H52A 0.9967 0.4700 0.1243 0.073 Uiso calc 1
C C53 1.1718(2) 0.6135(2) 0.15723(10) 0.0461(5) Uani d 1
C C54 0.63004(19) 0.3367(2) 0.20065(8) 0.0382(5) Uani d 1
C C55 0.5752(2) 0.2840(2) 0.24730(9) 0.0476(6) Uani d 1
H H55A 0.4985 0.2033 0.2510 0.057 Uiso calc 1
C C56 0.6555(2) 0.3733(2) 0.28646(10) 0.0482(6) Uani d 1
H H56A 0.6443 0.3647 0.3229 0.058 Uiso calc 1
C C57 0.4645(2) 0.1802(3) 0.13250(12) 0.0686(8) Uani d 1
H H57A 0.3988 0.1567 0.1567 0.082 Uiso calc 1
C C58 0.4313(3) 0.1196(3) 0.08327(15) 0.0912(11) Uani d 1
H H58A 0.3427 0.0547 0.0739 0.109 Uiso calc 1
C C59 0.5229(3) 0.1505(3) 0.04732(13) 0.0784(9) Uani d 1
H H59A 0.4985 0.1081 0.0132 0.094 Uiso calc 1
C C60 0.6501(3) 0.2434(3) 0.06130(10) 0.0609(7) Uani d 1
H H60A 0.7149 0.2659 0.0368 0.073 Uiso calc 1
C C61 0.6851(2) 0.3049(2) 0.11100(9) 0.0488(6) Uani d 1
H H61A 0.7741 0.3686 0.1202 0.059 Uiso calc 1
C C62 0.5928(2) 0.2752(2) 0.14742(9) 0.0418(5) Uani d 1
C C63 0.7010(2) 0.6333(2) 0.05087(8) 0.0414(5) Uani d 1
C C64 0.6613(3) 0.6650(2) 0.00417(9) 0.0528(6) Uani d 1
H H64A 0.5715 0.6416 -0.0028 0.063 Uiso calc 1
C C65 0.7496(3) 0.7298(3) -0.03226(10) 0.0624(7) Uani d 1
H H65A 0.7202 0.7485 -0.0645 0.075 Uiso calc 1
C C66 0.8797(3) 0.7671(2) -0.02195(9) 0.0607(7) Uani d 1
H H66A 0.9402 0.8129 -0.0471 0.073 Uiso calc 1
C C67 0.9260(2) 0.7394(2) 0.02488(9) 0.0485(6) Uani d 1
C C68 0.8344(2) 0.6692(2) 0.06093(8) 0.0400(5) Uani d 1
C C69 0.6051(2) 0.5684(2) 0.09144(9) 0.0500(6) Uani d 1
H H69A 0.5175 0.5517 0.0783 0.075 Uiso calc 1
H H69B 0.6336 0.6252 0.1236 0.075 Uiso calc 1
H H69C 0.6015 0.4862 0.0989 0.075 Uiso calc 1
C C70 1.0695(3) 0.7853(3) 0.03796(12) 0.0709(8) Uani d 1
H H70A 1.1210 0.8403 0.0107 0.106 Uiso calc 1
H H70B 1.0832 0.7102 0.0398 0.106 Uiso calc 1
H H70D 1.0978 0.8353 0.0718 0.106 Uiso calc 1

loop_
_atom_site_aniso_label
_atom_site_aniso_U_11
_atom_site_aniso_U_22
_atom_site_aniso_U_33
_atom_site_aniso_U_12
_atom_site_aniso_U_13
_atom_site_aniso_U_23
Ni1 0.03089(14) 0.03589(15) 0.03206(14) 0.01693(12) 0.00527(10) 0.00329(10)
Ni2 0.03557(15) 0.03169(14) 0.03601(15) 0.01620(12) 0.00557(11) 0.00369(10)
B1 0.0315(12) 0.0456(14) 0.0345(12) 0.0160(11) 0.0049(10) 0.0012(10)
B2 0.0502(15) 0.0432(14) 0.0392(14) 0.0264(13) 0.0051(11) 0.0042(11)
O1 0.0405(8) 0.0505(9) 0.0347(8) 0.0228(7) 0.0063(6) 0.0013(6)
O2 0.0542(9) 0.0499(9) 0.0367(8) 0.0292(8) 0.0070(7) 0.0049(7)
N1 0.0313(9) 0.0343(9) 0.0349(9) 0.0164(7) 0.0069(7) 0.0062(7)
N2 0.0321(9) 0.0410(10) 0.0335(9) 0.0170(8) 0.0039(7) 0.0046(7)
N3 0.0312(9) 0.0366(9) 0.0368(9) 0.0159(8) 0.0052(7) 0.0028(7)
N4 0.0308(9) 0.0401(10) 0.0368(9) 0.0158(8) 0.0060(7) -0.0007(7)
N5 0.0285(8) 0.0360(9) 0.0385(9) 0.0142(7) 0.0027(7) 0.0044(7)
N6 0.0318(9) 0.0416(10) 0.0349(9) 0.0157(8) 0.0072(7) 0.0066(7)
N7 0.0369(9) 0.0326(9) 0.0375(9) 0.0166(8) 0.0046(7) 0.0034(7)
N8 0.0464(10) 0.0377(10) 0.0362(9) 0.0231(8) 0.0039(8) 0.0018(7)
N9 0.0387(10) 0.0377(10) 0.0426(10) 0.0216(8) 0.0042(8) 0.0037(7)
N10 0.0461(10) 0.0391(10) 0.0411(10) 0.0237(9) -0.0002(8) 0.0035(8)
N11 0.0376(9) 0.0346(9) 0.0397(10) 0.0193(8) 0.0059(7) 0.0055(7)
N12 0.0446(10) 0.0397(10) 0.0414(10) 0.0240(9) 0.0117(8) 0.0092(8)
C1 0.0304(10) 0.0301(10) 0.0450(12) 0.0152(9) 0.0055(9) 0.0068(8)
C2 0.0364(12) 0.0494(13) 0.0496(13) 0.0240(11) -0.0007(10) 0.0034(10)
C3 0.0418(12) 0.0459(13) 0.0376(12) 0.0212(10) -0.0029(9) 0.0033(9)
C4 0.0384(11) 0.0426(12) 0.0512(13) 0.0256(10) 0.0086(10) 0.0094(10)
C5 0.0543(15) 0.0626(16) 0.0522(14) 0.0409(13) 0.0091(11) 0.0074(11)
C6 0.0555(15) 0.0725(18) 0.0592(16) 0.0437(14) 0.0257(13) 0.0212(13)
C7 0.0410(13) 0.0569(15) 0.0749(18) 0.0275(12) 0.0220(12) 0.0178(13)
C8 0.0373(12) 0.0467(13) 0.0610(15) 0.0238(11) 0.0099(10) 0.0072(11)
C9 0.0338(11) 0.0362(11) 0.0506(13) 0.0235(9) 0.0110(9) 0.0130(9)
C10 0.0286(10) 0.0307(10) 0.0501(13) 0.0121(9) 0.0100(9) 0.0048(9)
C11 0.0427(12) 0.0339(11) 0.0571(14) 0.0174(10) 0.0082(10) -0.0011(10)
C12 0.0342(11) 0.0408(12) 0.0500(13) 0.0132(10) 0.0049(10) -0.0093(10)
C13 0.0634(17) 0.0415(14) 0.0754(18) 0.0206(13) 0.0019(14) 0.0142(12)
C14 0.084(2) 0.0617(19) 0.095(2) 0.0318(17) 0.0050(18) 0.0410(18)
C15 0.0574(17) 0.089(2) 0.0599(17) 0.0381(17) 0.0121(13) 0.0296(16)
C16 0.0507(15) 0.0782(19) 0.0509(14) 0.0398(14) 0.0032(11) 0.0041(13)
C17 0.0466(13) 0.0536(14) 0.0485(13) 0.0310(12) 0.0027(10) 0.0062(11)
C18 0.0297(10) 0.0416(12) 0.0500(13) 0.0181(10) 0.0110(9) 0.0122(10)
C19 0.0270(10) 0.0350(11) 0.0541(13) 0.0156(9) 0.0074(9) 0.0076(9)
C20 0.0359(12) 0.0420(13) 0.0579(14) 0.0142(10) 0.0135(10) 0.0147(10)
C21 0.0391(12) 0.0494(13) 0.0443(12) 0.0204(11) 0.0150(10) 0.0151(10)
C22 0.0506(15) 0.0450(14) 0.0808(19) 0.0192(12) 0.0087(13) 0.0010(13)
C23 0.0590(18) 0.0477(16) 0.100(2) 0.0094(14) 0.0119(17) -0.0221(16)
C24 0.0390(14) 0.084(2) 0.0684(19) 0.0062(15) 0.0063(13) -0.0262(17)
C25 0.0488(15) 0.087(2) 0.0565(16) 0.0239(15) -0.0019(12) -0.0002(15)
C26 0.0381(12) 0.0523(14) 0.0585(15) 0.0185(11) -0.0012(11) 0.0022(11)
C27 0.0241(10) 0.0391(12) 0.0541(13) 0.0128(9) 0.0048(9) 0.0003(10)
C28 0.0452(13) 0.0510(14) 0.0440(13) 0.0252(11) 0.0042(10) -0.0021(10)
C29 0.0597(15) 0.0694(17) 0.0406(13) 0.0391(14) 0.0014(11) -0.0112(11)
C30 0.0635(16) 0.0764(18) 0.0385(13) 0.0430(15) 0.0170(11) 0.0112(12)
C31 0.0492(13) 0.0577(15) 0.0468(13) 0.0299(12) 0.0121(11) 0.0140(11)
C32 0.0395(11) 0.0474(13) 0.0392(12) 0.0269(10) 0.0029(9) 0.0042(9)
C33 0.0357(11) 0.0483(12) 0.0317(10) 0.0246(10) 0.0019(8) 0.0014(9)
C34 0.0675(18) 0.0539(16) 0.0669(18) 0.0190(14) 0.0114(14) -0.0126(13)
C35 0.0442(13) 0.0428(13) 0.0495(13) 0.0206(11) 0.0053(10) 0.0031(10)
C36 0.0296(10) 0.0307(11) 0.0502(13) 0.0132(9) 0.0042(9) 0.0030(9)
C37 0.0549(14) 0.0391(12) 0.0516(14) 0.0284(11) 0.0040(11) -0.0041(10)
C38 0.0558(14) 0.0446(13) 0.0415(12) 0.0272(12) 0.0051(10) -0.0048(10)
C39 0.0420(13) 0.0399(13) 0.0687(16) 0.0193(11) 0.0025(11) 0.0059(11)
C40 0.0483(14) 0.0469(14) 0.0784(19) 0.0270(12) -0.0107(13) 0.0056(12)
C41 0.0726(18) 0.0403(14) 0.0599(16) 0.0263(13) -0.0162(14) 0.0030(11)
C42 0.0661(16) 0.0337(12) 0.0543(15) 0.0201(12) 0.0030(12) 0.0021(10)
C43 0.0438(12) 0.0294(11) 0.0503(13) 0.0149(10) 0.0013(10) 0.0013(9)
C44 0.0351(11) 0.0271(10) 0.0505(13) 0.0126(9) -0.0022(9) 0.0013(9)
C45 0.0346(11) 0.0335(11) 0.0620(14) 0.0180(10) 0.0030(10) 0.0048(10)
C46 0.0418(13) 0.0451(13) 0.0754(17) 0.0256(11) -0.0039(12) 0.0056(12)
C47 0.0520(14) 0.0403(13) 0.0540(14) 0.0245(11) -0.0078(11) 0.0046(10)
C48 0.0423(14) 0.0557(16) 0.0809(19) 0.0224(12) 0.0085(13) 0.0087(13)
C49 0.0554(17) 0.072(2) 0.096(2) 0.0335(16) 0.0327(16) 0.0228(17)
C50 0.079(2) 0.084(2) 0.081(2) 0.0569(19) 0.0295(17) 0.0140(17)
C51 0.077(2) 0.077(2) 0.079(2) 0.0466(18) 0.0062(16) -0.0178(16)
C52 0.0482(14) 0.0505(15) 0.0838(19) 0.0250(12) 0.0124(13) -0.0109(13)
C53 0.0378(12) 0.0403(12) 0.0668(15) 0.0238(10) 0.0089(11) 0.0052(11)
C54 0.0313(10) 0.0342(11) 0.0544(13) 0.0194(9) 0.0090(9) 0.0089(9)
C55 0.0381(12) 0.0397(12) 0.0678(16) 0.0194(10) 0.0176(11) 0.0162(11)
C56 0.0551(14) 0.0464(13) 0.0560(14) 0.0320(12) 0.0253(12) 0.0222(11)
C57 0.0386(14) 0.0666(18) 0.090(2) 0.0195(13) -0.0026(14) -0.0084(15)
C58 0.0514(18) 0.076(2) 0.124(3) 0.0199(16) -0.0296(19) -0.036(2)
C59 0.088(2) 0.076(2) 0.077(2) 0.0503(19) -0.0319(18) -0.0281(17)
C60 0.0766(19) 0.0550(16) 0.0564(16) 0.0372(15) 0.0006(14) -0.0013(12)
C61 0.0472(13) 0.0392(12) 0.0541(14) 0.0170(11) 0.0024(11) -0.0010(10)
C62 0.0347(11) 0.0310(11) 0.0614(14) 0.0178(9) -0.0004(10) 0.0050(10)
C63 0.0472(13) 0.0350(11) 0.0393(12) 0.0183(10) 0.0036(10) 0.0007(9)
C64 0.0592(15) 0.0475(14) 0.0474(14) 0.0240(12) -0.0056(11) 0.0005(11)
C65 0.088(2) 0.0584(16) 0.0407(14) 0.0367(16) -0.0012(13) 0.0068(11)
C66 0.083(2) 0.0541(15) 0.0423(14) 0.0290(15) 0.0233(13) 0.0138(11)
C67 0.0552(14) 0.0424(13) 0.0462(13) 0.0213(11) 0.0161(11) 0.0056(10)
C68 0.0542(13) 0.0351(11) 0.0333(11) 0.0234(10) 0.0081(9) 0.0022(8)
C69 0.0474(13) 0.0500(14) 0.0536(14) 0.0241(12) 0.0082(11) 0.0073(11)
C70 0.0600(17) 0.0675(19) 0.080(2) 0.0255(15) 0.0254(15) 0.0117(15)

loop_
_atom_type_symbol
_atom_type_description
_atom_type_scat_dispersion_real
_atom_type_scat_dispersion_imag
_atom_type_scat_source
C C 0.0033 0.0016 'International Tables Vol C Tables 4.2.6.8 and 6.1.1.4'
H H 0.0000 0.0000 'International Tables Vol C Tables 4.2.6.8 and 6.1.1.4'
B B 0.0013 0.0007 'International Tables Vol C Tables 4.2.6.8 and 6.1.1.4'
N N 0.0061 0.0033 'International Tables Vol C Tables 4.2.6.8 and 6.1.1.4'
O O 0.0106 0.0060 'International Tables Vol C Tables 4.2.6.8 and 6.1.1.4'
Ni Ni 0.3393 1.1124 'International Tables Vol C Tables 4.2.6.8 and 6.1.1.4'

loop_
_geom_angle_atom_site_label_1
_geom_angle_atom_site_label_2
_geom_angle_atom_site_label_3
_geom_angle
_geom_angle_publ_flag
O1 Ni1 N5 123.47(7) ?
O1 Ni1 N3 128.71(7) ?
N5 Ni1 N3 87.41(7) ?
O1 Ni1 N1 120.17(6) ?
N5 Ni1 N1 93.71(7) ?
N3 Ni1 N1 93.78(7) ?
O2 Ni2 N9 119.23(7) ?
O2 Ni2 N11 131.91(7) ?
N9 Ni2 N11 88.22(7) ?
O2 Ni2 N7 120.81(7) ?
N9 Ni2 N7 93.60(7) ?
N11 Ni2 N7 93.09(7) ?
N2 B1 N6 108.06(18) ?
N2 B1 N4 108.55(17) ?
N6 B1 N4 108.12(17) ?
N8 B2 N10 108.14(18) ?
N8 B2 N12 108.21(19) ?
N10 B2 N12 107.98(18) ?
C33 O1 Ni1 149.92(14) y
C68 O2 Ni2 149.29(14) y
C1 N1 N2 105.83(15) ?
C1 N1 Ni1 139.98(14) ?
N2 N1 Ni1 114.00(11) ?
C3 N2 N1 110.11(16) ?
C3 N2 B1 129.69(18) ?
N1 N2 B1 120.09(16) ?
C10 N3 N4 107.12(16) ?
C10 N3 Ni1 138.62(14) ?
N4 N3 Ni1 113.51(12) ?
C12 N4 N3 109.11(17) ?
C12 N4 B1 130.71(18) ?
N3 N4 B1 119.95(16) ?
C19 N5 N6 106.81(16) ?
C19 N5 Ni1 138.30(14) ?
N6 N5 Ni1 114.83(12) ?
C21 N6 N5 109.68(17) ?
C21 N6 B1 130.35(18) ?
N5 N6 B1 119.90(15) ?
C36 N7 N8 106.27(16) ?
C36 N7 Ni2 139.69(14) ?
N8 N7 Ni2 114.00(12) ?
C38 N8 N7 109.72(17) ?
C38 N8 B2 129.70(19) ?
N7 N8 B2 120.37(16) ?
C45 N9 N10 106.64(17) ?
C45 N9 Ni2 138.65(15) ?
N10 N9 Ni2 114.70(12) ?
C47 N10 N9 109.33(18) ?
C47 N10 B2 130.61(19) ?
N9 N10 B2 120.06(17) ?
C54 N11 N12 106.79(16) ?
C54 N11 Ni2 138.81(14) ?
N12 N11 Ni2 113.87(12) ?
C56 N12 N11 109.47(18) ?
C56 N12 B2 130.10(19) ?
N11 N12 B2 120.29(16) ?
N1 C1 C2 109.56(18) ?
N1 C1 C9 124.07(18) ?
C2 C1 C9 126.20(19) ?
C3 C2 C1 105.78(19) ?
N2 C3 C2 108.71(19) ?
C9 C4 C5 120.7(2) ?
C6 C5 C4 119.6(2) ?
C7 C6 C5 120.5(2) ?
C6 C7 C8 120.0(2) ?
C7 C8 C9 120.8(2) ?
C4 C9 C8 118.5(2) ?
C4 C9 C1 123.14(19) ?
C8 C9 C1 118.4(2) ?
N3 C10 C11 109.40(19) ?
N3 C10 C18 122.22(18) ?
C11 C10 C18 128.3(2) ?
C12 C11 C10 105.4(2) ?
N4 C12 C11 108.97(19) ?
C14 C13 C18 120.6(3) ?
C15 C14 C13 121.4(3) ?
C14 C15 C16 119.1(3) ?
C15 C16 C17 120.0(3) ?
C18 C17 C16 121.8(2) ?
C17 C18 C13 117.2(2) ?
C17 C18 C10 122.01(19) ?
C13 C18 C10 120.8(2) ?
N5 C19 C20 109.24(19) ?
N5 C19 C27 122.27(18) ?
C20 C19 C27 128.4(2) ?
C21 C20 C19 105.88(19) ?
N6 C21 C20 108.37(19) ?
C23 C22 C27 120.1(3) ?
C24 C23 C22 121.1(3) ?
C23 C24 C25 119.6(3) ?
C24 C25 C26 120.2(3) ?
C27 C26 C25 120.6(3) ?
C26 C27 C22 118.3(2) ?
C26 C27 C19 120.5(2) ?
C22 C27 C19 121.0(2) ?
C29 C28 C33 118.7(2) ?
C29 C28 C34 121.7(2) ?
C33 C28 C34 119.6(2) ?
C30 C29 C28 121.4(2) ?
C29 C30 C31 119.5(2) ?
C30 C31 C32 121.5(2) ?
C31 C32 C33 118.6(2) ?
C31 C32 C35 121.2(2) ?
C33 C32 C35 120.12(19) ?
O1 C33 C28 118.65(19) ?
O1 C33 C32 121.17(18) ?
C28 C33 C32 120.15(19) ?
N7 C36 C37 109.63(19) ?
N7 C36 C44 123.56(19) ?
C37 C36 C44 126.71(19) ?
C38 C37 C36 105.70(19) ?
N8 C38 C37 108.7(2) ?
C40 C39 C44 120.6(2) ?
C41 C40 C39 120.0(2) ?
C40 C41 C42 120.5(2) ?
C41 C42 C43 119.9(2) ?
C42 C43 C44 120.5(2) ?
C43 C44 C39 118.5(2) ?
C43 C44 C36 122.69(19) ?
C39 C44 C36 118.8(2) ?
N9 C45 C46 109.3(2) ?
N9 C45 C53 122.7(2) ?
C46 C45 C53 127.8(2) ?
C47 C46 C45 105.7(2) ?
N10 C47 C46 109.0(2) ?
C49 C48 C53 120.4(3) ?
C50 C49 C48 120.6(3) ?
C49 C50 C51 119.7(3) ?
C50 C51 C52 120.6(3) ?
C51 C52 C53 120.4(2) ?
C52 C53 C48 118.3(2) ?
C52 C53 C45 120.4(2) ?
C48 C53 C45 121.0(2) ?
N11 C54 C55 109.1(2) ?
N11 C54 C62 122.13(18) ?
C55 C54 C62 128.4(2) ?
C56 C55 C54 105.5(2) ?
N12 C56 C55 109.1(2) ?
C58 C57 C62 120.8(3) ?
C59 C58 C57 121.4(3) ?
C58 C59 C60 118.8(3) ?
C59 C60 C61 120.4(3) ?
C62 C61 C60 121.2(2) ?
C61 C62 C57 117.4(2) ?
C61 C62 C54 121.45(19) ?
C57 C62 C54 121.1(2) ?
C64 C63 C68 119.0(2) ?
C64 C63 C69 120.7(2) ?
C68 C63 C69 120.22(19) ?
C65 C64 C63 121.2(2) ?
C66 C65 C64 119.8(2) ?
C65 C66 C67 121.6(2) ?
C66 C67 C68 118.2(2) ?
C66 C67 C70 122.2(2) ?
C68 C67 C70 119.6(2) ?
O2 C68 C67 119.0(2) ?
O2 C68 C63 120.76(19) ?
C67 C68 C63 120.2(2) ?

loop_
_geom_bond_atom_site_label_1
_geom_bond_atom_site_label_2
_geom_bond_distance
_geom_bond_publ_flag
Ni1 O1 1.8116(14) y
Ni1 N5 2.0097(16) ?
Ni1 N3 2.0186(17) ?
Ni1 N1 2.0210(16) ?
Ni2 O2 1.8100(15) y
Ni2 N9 2.0135(17) ?
Ni2 N11 2.0166(17) ?
Ni2 N7 2.0205(17) ?
B1 N2 1.534(3) ?
B1 N6 1.538(3) ?
B1 N4 1.551(3) ?
B2 N8 1.539(3) ?
B2 N10 1.541(3) ?
B2 N12 1.545(3) ?
O1 C33 1.342(2) ?
O2 C68 1.341(2) ?
N1 C1 1.353(2) ?
N1 N2 1.373(2) ?
N2 C3 1.332(3) ?
N3 C10 1.342(3) ?
N3 N4 1.368(2) ?
N4 C12 1.343(3) ?
N5 C19 1.346(2) ?
N5 N6 1.367(2) ?
N6 C21 1.342(3) ?
N7 C36 1.342(3) ?
N7 N8 1.372(2) ?
N8 C38 1.336(3) ?
N9 C45 1.348(3) ?
N9 N10 1.369(2) ?
N10 C47 1.341(3) ?
N11 C54 1.350(3) ?
N11 N12 1.367(2) ?
N12 C56 1.338(3) ?
C1 C2 1.393(3) ?
C1 C9 1.473(3) ?
C2 C3 1.367(3) ?
C4 C9 1.383(3) ?
C4 C5 1.395(3) ?
C5 C6 1.380(3) ?
C6 C7 1.372(4) ?
C7 C8 1.379(3) ?
C8 C9 1.398(3) ?
C10 C11 1.398(3) ?
C10 C18 1.475(3) ?
C11 C12 1.372(3) ?
C13 C14 1.382(4) ?
C13 C18 1.386(3) ?
C14 C15 1.358(4) ?
C15 C16 1.368(4) ?
C16 C17 1.384(3) ?
C17 C18 1.379(3) ?
C19 C20 1.395(3) ?
C19 C27 1.473(3) ?
C20 C21 1.372(3) ?
C22 C23 1.382(4) ?
C22 C27 1.389(3) ?
C23 C24 1.359(4) ?
C24 C25 1.368(4) ?
C25 C26 1.389(3) ?
C26 C27 1.383(3) ?
C28 C29 1.395(3) ?
C28 C33 1.402(3) ?
C28 C34 1.497(3) ?
C29 C30 1.374(4) ?
C30 C31 1.377(3) ?
C31 C32 1.389(3) ?
C32 C33 1.410(3) ?
C32 C35 1.499(3) ?
C36 C37 1.394(3) ?
C36 C44 1.475(3) ?
C37 C38 1.365(3) ?
C39 C40 1.385(3) ?
C39 C44 1.401(3) ?
C40 C41 1.369(4) ?
C41 C42 1.382(4) ?
C42 C43 1.388(3) ?
C43 C44 1.389(3) ?
C45 C46 1.396(3) ?
C45 C53 1.476(3) ?
C46 C47 1.363(3) ?
C48 C49 1.382(4) ?
C48 C53 1.387(3) ?
C49 C50 1.356(4) ?
C50 C51 1.366(4) ?
C51 C52 1.379(4) ?
C52 C53 1.381(3) ?
C54 C55 1.400(3) ?
C54 C62 1.465(3) ?
C55 C56 1.368(3) ?
C57 C58 1.370(4) ?
C57 C62 1.386(3) ?
C58 C59 1.367(4) ?
C59 C60 1.366(4) ?
C60 C61 1.385(3) ?
C61 C62 1.383(3) ?
C63 C64 1.388(3) ?
C63 C68 1.408(3) ?
C63 C69 1.501(3) ?
C64 C65 1.376(3) ?
C65 C66 1.368(4) ?
C66 C67 1.403(3) ?
C67 C68 1.403(3) ?
C67 C70 1.502(4) ?

loop_
_geom_torsion_atom_site_label_1
_geom_torsion_atom_site_label_2
_geom_torsion_atom_site_label_3
_geom_torsion_atom_site_label_4
_geom_torsion
N5 Ni1 O1 C33 164.8(2)
N3 Ni1 O1 C33 -77.8(3)
N1 Ni1 O1 C33 46.5(3)
N9 Ni2 O2 C68 -163.0(3)
N11 Ni2 O2 C68 80.0(3)
N7 Ni2 O2 C68 -48.3(3)
C1 N1 N2 C3 0.8(2)
Ni1 N1 N2 C3 -175.22(13)
C1 N1 N2 B1 -175.72(18)
Ni1 N1 N2 B1 8.3(2)
N6 B1 N2 C3 119.9(2)
N4 B1 N2 C3 -123.1(2)
N6 B1 N2 N1 -64.4(2)
N4 B1 N2 N1 52.6(2)
C10 N3 N4 C12 1.6(2)
Ni1 N3 N4 C12 -170.37(13)
C10 N3 N4 B1 -173.45(16)
Ni1 N3 N4 B1 14.6(2)
N2 B1 N4 C12 118.2(2)
N6 B1 N4 C12 -124.8(2)
N2 B1 N4 N3 -67.9(2)
N6 B1 N4 N3 49.0(2)
C19 N5 N6 C21 -1.1(2)
Ni1 N5 N6 C21 176.62(13)
C19 N5 N6 B1 -178.44(18)
Ni1 N5 N6 B1 -0.7(2)
N2 B1 N6 C21 -117.2(2)
N4 B1 N6 C21 125.5(2)
N2 B1 N6 N5 59.5(2)
N4 B1 N6 N5 -57.8(2)
C36 N7 N8 C38 -0.9(2)
Ni2 N7 N8 C38 177.40(14)
C36 N7 N8 B2 174.31(18)
Ni2 N7 N8 B2 -7.4(2)
N10 B2 N8 C38 -122.4(2)
N12 B2 N8 C38 120.9(2)
N10 B2 N8 N7 63.5(2)
N12 B2 N8 N7 -53.2(2)
C45 N9 N10 C47 0.2(2)
Ni2 N9 N10 C47 179.66(14)
C45 N9 N10 B2 -179.33(19)
Ni2 N9 N10 B2 0.2(2)
N8 B2 N10 C47 121.9(2)
N12 B2 N10 C47 -121.2(2)
N8 B2 N10 N9 -58.7(2)
N12 B2 N10 N9 58.1(2)
C54 N11 N12 C56 -1.2(2)
Ni2 N11 N12 C56 172.05(14)
C54 N11 N12 B2 174.80(18)
Ni2 N11 N12 B2 -11.9(2)
N8 B2 N12 C56 -118.9(2)
N10 B2 N12 C56 124.3(2)
N8 B2 N12 N11 66.1(2)
N10 B2 N12 N11 -50.8(2)
N2 N1 C1 C2 -0.8(2)
Ni1 N1 C1 C2 173.50(16)
N2 N1 C1 C9 174.65(18)
Ni1 N1 C1 C9 -11.0(3)
N1 C1 C2 C3 0.6(2)
C9 C1 C2 C3 -174.8(2)
N1 N2 C3 C2 -0.4(2)
B1 N2 C3 C2 175.6(2)
C1 C2 C3 N2 -0.1(2)
C9 C4 C5 C6 -1.1(3)
C4 C5 C6 C7 0.7(4)
C5 C6 C7 C8 0.1(4)
C6 C7 C8 C9 -0.5(3)
C5 C4 C9 C8 0.8(3)
C5 C4 C9 C1 -179.86(19)
C7 C8 C9 C4 0.1(3)
C7 C8 C9 C1 -179.4(2)
N1 C1 C9 C4 45.0(3)
C2 C1 C9 C4 -140.3(2)
N1 C1 C9 C8 -135.6(2)
C2 C1 C9 C8 39.1(3)
N4 N3 C10 C11 -1.8(2)
Ni1 N3 C10 C11 167.01(16)
N4 N3 C10 C18 174.80(17)
Ni1 N3 C10 C18 -16.4(3)
N3 C10 C11 C12 1.4(2)
C18 C10 C11 C12 -175.00(19)
N3 N4 C12 C11 -0.8(2)
B1 N4 C12 C11 173.58(19)
C10 C11 C12 N4 -0.3(2)
C18 C13 C14 C15 0.0(5)
C13 C14 C15 C16 -0.8(5)
C14 C15 C16 C17 0.4(4)
C15 C16 C17 C18 0.8(4)
C16 C17 C18 C13 -1.6(3)
C16 C17 C18 C10 179.6(2)
C14 C13 C18 C17 1.1(4)
C14 C13 C18 C10 180.0(2)
N3 C10 C18 C17 -21.0(3)
C11 C10 C18 C17 155.0(2)
N3 C10 C18 C13 160.2(2)
C11 C10 C18 C13 -23.8(3)
N6 N5 C19 C20 0.9(2)
Ni1 N5 C19 C20 -175.97(16)
N6 N5 C19 C27 -176.68(18)
Ni1 N5 C19 C27 6.4(3)
N5 C19 C20 C21 -0.4(2)
C27 C19 C20 C21 177.0(2)
N5 N6 C21 C20 0.9(2)
B1 N6 C21 C20 177.8(2)
C19 C20 C21 N6 -0.3(3)
C27 C22 C23 C24 -0.1(4)
C22 C23 C24 C25 -1.5(4)
C23 C24 C25 C26 1.7(4)
C24 C25 C26 C27 -0.2(4)
C25 C26 C27 C22 -1.4(3)
C25 C26 C27 C19 174.6(2)
C23 C22 C27 C26 1.6(4)
C23 C22 C27 C19 -174.4(2)
N5 C19 C27 C26 49.1(3)
C20 C19 C27 C26 -128.0(2)
N5 C19 C27 C22 -135.0(2)
C20 C19 C27 C22 47.9(3)
C33 C28 C29 C30 -1.5(4)
C34 C28 C29 C30 177.4(2)
C28 C29 C30 C31 -0.9(4)
C29 C30 C31 C32 1.6(4)
C30 C31 C32 C33 0.0(3)
C30 C31 C32 C35 -176.6(2)
Ni1 O1 C33 C28 -149.9(2)
Ni1 O1 C33 C32 28.1(4)
C29 C28 C33 O1 -178.91(19)
C34 C28 C33 O1 2.2(3)
C29 C28 C33 C32 3.1(3)
C34 C28 C33 C32 -175.8(2)
C31 C32 C33 O1 179.68(19)
C35 C32 C33 O1 -3.6(3)
C31 C32 C33 C28 -2.4(3)
C35 C32 C33 C28 174.3(2)
N8 N7 C36 C37 0.9(2)
Ni2 N7 C36 C37 -176.66(16)
N8 N7 C36 C44 -175.60(18)
Ni2 N7 C36 C44 6.8(3)
N7 C36 C37 C38 -0.6(2)
C44 C36 C37 C38 175.8(2)
N7 N8 C38 C37 0.5(3)
B2 N8 C38 C37 -174.1(2)
C36 C37 C38 N8 0.1(3)
C44 C39 C40 C41 1.0(4)
C39 C40 C41 C42 -0.7(4)
C40 C41 C42 C43 -0.3(4)
C41 C42 C43 C44 1.1(3)
C42 C43 C44 C39 -0.8(3)
C42 C43 C44 C36 -179.61(19)
C40 C39 C44 C43 -0.2(3)
C40 C39 C44 C36 178.6(2)
N7 C36 C44 C43 -47.3(3)
C37 C36 C44 C43 136.8(2)
N7 C36 C44 C39 133.9(2)
C37 C36 C44 C39 -42.0(3)
N10 N9 C45 C46 -0.7(2)
Ni2 N9 C45 C46 179.97(16)
N10 N9 C45 C53 174.42(18)
Ni2 N9 C45 C53 -4.9(3)
N9 C45 C46 C47 1.0(3)
C53 C45 C46 C47 -173.8(2)
N9 N10 C47 C46 0.5(2)
B2 N10 C47 C46 179.9(2)
C45 C46 C47 N10 -0.9(3)
C53 C48 C49 C50 -1.0(4)
C48 C49 C50 C51 2.0(5)
C49 C50 C51 C52 -1.6(5)
C50 C51 C52 C53 0.2(4)
C51 C52 C53 C48 0.9(4)
C51 C52 C53 C45 -173.6(2)
C49 C48 C53 C52 -0.5(4)
C49 C48 C53 C45 174.0(2)
N9 C45 C53 C52 -45.9(3)
C46 C45 C53 C52 128.3(3)
N9 C45 C53 C48 139.7(2)
C46 C45 C53 C48 -46.1(3)
N12 N11 C54 C55 1.6(2)
Ni2 N11 C54 C55 -169.00(16)
N12 N11 C54 C62 -172.36(17)
Ni2 N11 C54 C62 17.0(3)
N11 C54 C55 C56 -1.4(2)
C62 C54 C55 C56 172.1(2)
N11 N12 C56 C55 0.3(2)
B2 N12 C56 C55 -175.2(2)
C54 C55 C56 N12 0.7(2)
C62 C57 C58 C59 0.0(5)
C57 C58 C59 C60 0.3(5)
C58 C59 C60 C61 0.0(4)
C59 C60 C61 C62 -0.7(4)
C60 C61 C62 C57 1.0(3)
C60 C61 C62 C54 177.9(2)
C58 C57 C62 C61 -0.7(4)
C58 C57 C62 C54 -177.6(3)
N11 C54 C62 C61 25.6(3)
C55 C54 C62 C61 -147.1(2)
N11 C54 C62 C57 -157.6(2)
C55 C54 C62 C57 29.7(3)
C68 C63 C64 C65 0.4(3)
C69 C63 C64 C65 177.0(2)
C63 C64 C65 C66 -1.8(4)
C64 C65 C66 C67 0.9(4)
C65 C66 C67 C68 1.4(4)
C65 C66 C67 C70 -176.9(2)
Ni2 O2 C68 C67 147.2(2)
Ni2 O2 C68 C63 -31.9(4)
C66 C67 C68 O2 178.1(2)
C70 C67 C68 O2 -3.6(3)
C66 C67 C68 C63 -2.8(3)
C70 C67 C68 C63 175.6(2)
C64 C63 C68 O2 -178.94(19)
C69 C63 C68 O2 4.4(3)
C64 C63 C68 C67 2.0(3)
C69 C63 C68 C67 -174.7(2)
